data_1537231
loop_
_publ_author_name
'Ganguly, J.'
'Ghose, S.'

_publ_section_title
;
 Aluminous orthopyroxene: Order-disorder, thermodynamic properties, and
 petrologic implications
;
_journal_name_full 'Contributions to Mineralogy and Petrology (23,1969-)'
_journal_page_first 375
_journal_page_last 385
_journal_volume 69
_journal_year 1979
_chemical_formula_sum 'Al0.088 Mg0.956 O3 Si0.956'
_chemical_name_systematic '(Mg0.956 Al0.044) (Al0.044 Si0.956 O3)'
_space_group_IT_number 61
_symmetry_space_group_name_Hall '-P 2ac 2ab'
_symmetry_space_group_name_H-M 'P b c a'
_cell_angle_alpha 90
_cell_angle_beta 90
_cell_angle_gamma 90
_cell_formula_units_Z 16
_cell_length_a 18.1991
_cell_length_b 8.78
_cell_length_c 5.1666
_cell_volume 825.561
_citation_journal_id_ASTM CMPEAP
_cod_data_source_file Ganguly_CMPEAP_1979_329.cif
_cod_data_source_block Al0.088Mg0.956O3Si0.956
_cod_original_cell_volume 825.5612
_cod_database_code 1537231

loop_
_symmetry_equiv_pos_as_xyz
x,y,z
-x+1/2,-y,z+1/2
x+1/2,-y+1/2,-z
-x,y+1/2,-z+1/2
-x,-y,-z
x-1/2,y,-z-1/2
-x-1/2,y-1/2,z
x,-y-1/2,z-1/2

loop_
_atom_site_label
_atom_site_type_symbol
_atom_site_fract_x
_atom_site_fract_y
_atom_site_fract_z
_atom_site_occupancy
_atom_site_U_iso_or_equiv
O3 O-2 0.31103 0.50374 0.03997 1 0.0
Al2 Al+3 0.37805 0.4853 0.35447 0.026 0.0
Mg2 Mg+2 0.37805 0.4853 0.35447 0.974 0.0
Al3 Al+3 0.47324 0.33709 0.80315 0.088 0.0
Mg1 Mg+2 0.37604 0.65405 0.86201 0.938 0.0
Si1 Si+4 0.27147 0.34183 0.04734 1 0.0
O6 O-2 0.44707 0.19224 0.61062 1 0.0
Al1 Al+3 0.37604 0.65405 0.86201 0.062 0.0
Si2 Si+4 0.47324 0.33709 0.80315 0.912 0.0
O2 O-2 0.56296 0.33908 0.80462 1 0.0
O4 O-2 0.43273 0.48397 0.68801 1 0.0
O1 O-2 0.18295 0.33987 0.03312 1 0.0
O5 O-2 0.30282 0.22248 -0.17104 1 0.0
